data_4337842
loop_
_publ_author_name
'Moore, Cameron M.'
'Quist, David A.'
'Kampf, Jeff W.'
'Szymczak, Nathaniel K.'

_publ_section_title
;
 A 3-Fold-Symmetric Ligand Based on 2-Hydroxypyridine: Regulation of
 Ligand Binding by Hydrogen Bonding.
;
_journal_issue 7
_journal_name_full 'Inorganic chemistry'
_journal_page_first 3278
_journal_paper_doi 10.1021/ic5003594
_journal_volume 53
_journal_year 2014
_chemical_formula_moiety 'C18 H18 Cl Cu N4 O3'
_chemical_formula_sum 'C18 H18 Cl Cu N4 O3'
_chemical_formula_weight 437.35
_chemical_name_systematic
; 
 ? 
;
_space_group_IT_number 14
_symmetry_cell_setting monoclinic
_symmetry_space_group_name_Hall '-P 2ybc'
_symmetry_space_group_name_H-M 'P 1 21/c 1'
_atom_sites_solution_hydrogens geom
_atom_sites_solution_primary direct
_atom_sites_solution_secondary difmap
_audit_creation_method SHELXL-97
_cell_angle_alpha 90.0000
_cell_angle_beta 103.818(7)
_cell_angle_gamma 90.0000
_cell_formula_units_Z 4
_cell_length_a 10.26540(10)
_cell_length_b 14.1815(2)
_cell_length_c 12.6412(8)
_cell_measurement_reflns_used 35334
_cell_measurement_temperature 85
_cell_measurement_theta_max 68.30
_cell_measurement_theta_min 3.10
_cell_volume 1787.03(13)
_computing_structure_refinement 'SHELXL-97 (Sheldrick, 2008)'
_computing_structure_solution 'SHELXS-97 (Sheldrick, 2008)'
_diffrn_ambient_temperature 85
_diffrn_detector_area_resol_mean 14.629
_diffrn_measured_fraction_theta_full 1.000
_diffrn_measured_fraction_theta_max 1.000
_diffrn_measurement_device_type 'Rigaku Saturn70 CCD'
_diffrn_measurement_method \w
_diffrn_radiation_monochromator graphite
_diffrn_radiation_source 'fine-focus sealed tube'
_diffrn_radiation_type CuK\a
_diffrn_radiation_wavelength 1.54187
_diffrn_reflns_av_R_equivalents 0.0722
_diffrn_reflns_av_sigmaI/netI 0.0272
_diffrn_reflns_limit_h_max 12
_diffrn_reflns_limit_h_min -12
_diffrn_reflns_limit_k_max 17
_diffrn_reflns_limit_k_min -17
_diffrn_reflns_limit_l_max 15
_diffrn_reflns_limit_l_min -15
_diffrn_reflns_number 44841
_diffrn_reflns_theta_full 68.24
_diffrn_reflns_theta_max 68.24
_diffrn_reflns_theta_min 4.44
_exptl_absorpt_coefficient_mu 3.345
_exptl_absorpt_correction_T_max 0.530
_exptl_absorpt_correction_T_min 0.409
_exptl_absorpt_correction_type multi-scan
_exptl_absorpt_process_details 'Jacobson, R. (1998) Private communication'
_exptl_crystal_colour yellow
_exptl_crystal_density_diffrn 1.626
_exptl_crystal_density_method 'not measured'
_exptl_crystal_description polyhedron
_exptl_crystal_F_000 896.00
_exptl_crystal_size_max 0.26
_exptl_crystal_size_mid 0.24
_exptl_crystal_size_min 0.19
_refine_diff_density_max 0.392
_refine_diff_density_min -0.624
_refine_diff_density_rms 0.119
_refine_ls_extinction_coef 0.0132(5)
_refine_ls_extinction_expression Fc^*^=kFc[1+0.001xFc^2^\l^3^/sin(2\q)]^-1/4^
_refine_ls_extinction_method SHELXL
_refine_ls_goodness_of_fit_ref 1.250
_refine_ls_hydrogen_treatment mixed
_refine_ls_matrix_type full
_refine_ls_number_parameters 257
_refine_ls_number_reflns 3271
_refine_ls_number_restraints 0
_refine_ls_restrained_S_all 1.250
_refine_ls_R_factor_all 0.0371
_refine_ls_R_factor_gt 0.0371
_refine_ls_shift/su_max 0.001
_refine_ls_shift/su_mean 0.000
_refine_ls_structure_factor_coef Fsqd
_refine_ls_weighting_details 'calc w=1/[\s^2^(Fo^2^)+(0.0490P)^2^+1.3730P] where P=(Fo^2^+2Fc^2^)/3'
_refine_ls_weighting_scheme calc
_refine_ls_wR_factor_gt 0.0968
_refine_ls_wR_factor_ref 0.0968
_reflns_number_gt 3271
_reflns_number_total 3271
_reflns_threshold_expression >2sigma(I)
_cod_data_source_file ic5003594_si_003.cif
_cod_data_source_block p21c
_cod_depositor_comments 'Adding full bibliography for 4337842--4337844.cif.'
_cod_original_sg_symbol_Hall -P2ybc
_cod_original_sg_symbol_H-M P21/c
_cod_database_code 4337842

loop_
_symmetry_equiv_pos_as_xyz
'x, y, z'
'-x, y+1/2, -z+1/2'
'-x, -y, -z'
'x, -y-1/2, z-1/2'

loop_
_atom_site_label
_atom_site_type_symbol
_atom_site_fract_x
_atom_site_fract_y
_atom_site_fract_z
_atom_site_U_iso_or_equiv
_atom_site_adp_type
_atom_site_occupancy
_atom_site_symmetry_multiplicity
_atom_site_calc_flag
_atom_site_refinement_flags
Cu1 Cu 0.32752(3) 0.12414(2) 0.17987(2) 0.01179(15) Uani 1 1 d .
Cl1 Cl 0.23687(5) 0.01396(3) 0.30658(4) 0.01402(16) Uani 1 1 d .
N2 N 0.18542(17) 0.23788(12) 0.15223(13) 0.0117(3) Uani 1 1 d .
N3 N 0.52301(16) 0.15577(12) 0.27504(13) 0.0113(3) Uani 1 1 d .
O1 O 0.07290(15) 0.19597(11) 0.28311(12) 0.0159(3) Uani 1 1 d .
O2 O 0.53637(17) 0.03743(12) 0.40274(13) 0.0208(4) Uani 1 1 d .
O3 O 0.13519(15) -0.05530(11) 0.07346(14) 0.0176(3) Uani 1 1 d .
N4 N 0.29585(17) 0.04351(12) 0.03483(13) 0.0124(4) Uani 1 1 d .
N1 N 0.41024(17) 0.22040(12) 0.06674(13) 0.0117(4) Uani 1 1 d .
C8 C 0.5856(2) 0.22915(14) 0.23875(16) 0.0124(4) Uani 1 1 d .
C17 C 0.1733(2) -0.06284(15) -0.10145(18) 0.0184(4) Uani 1 1 d .
H17A H 0.1086 -0.1097 -0.1206 0.022 Uiso 1 1 calc R
C18 C 0.2038(2) -0.02346(14) 0.00341(17) 0.0146(4) Uani 1 1 d .
C11 C 0.7157(2) 0.14248(15) 0.42741(17) 0.0157(4) Uani 1 1 d .
H11A H 0.7574 0.1119 0.4917 0.019 Uiso 1 1 calc R
C5 C 0.0265(2) 0.34440(16) 0.20071(18) 0.0170(4) Uani 1 1 d .
H5A H -0.0339 0.3568 0.2433 0.020 Uiso 1 1 calc R
C14 C 0.3620(2) 0.07579(14) -0.03927(16) 0.0138(4) Uani 1 1 d .
C1 C 0.2953(2) 0.27367(14) 0.00543(16) 0.0147(4) Uani 1 1 d .
H1A H 0.2456 0.2355 -0.0544 0.018 Uiso 1 1 calc R
H1B H 0.3266 0.3296 -0.0251 0.018 Uiso 1 1 calc R
C6 C 0.09701(19) 0.25908(15) 0.21080(16) 0.0129(4) Uani 1 1 d .
C12 C 0.5896(2) 0.11315(14) 0.36663(17) 0.0132(4) Uani 1 1 d .
C2 C 0.2039(2) 0.30222(15) 0.07761(16) 0.0132(4) Uani 1 1 d .
C4 C 0.0487(2) 0.40919(15) 0.12636(18) 0.0171(4) Uani 1 1 d .
H4A H 0.0041 0.4668 0.1183 0.021 Uiso 1 1 calc R
C15 C 0.3375(2) 0.04083(16) -0.14408(17) 0.0179(4) Uani 1 1 d .
H15A H 0.3839 0.0642 -0.1933 0.021 Uiso 1 1 calc R
C13 C 0.4631(2) 0.15358(15) -0.00050(16) 0.0146(4) Uani 1 1 d .
H13A H 0.5463 0.1267 0.0416 0.017 Uiso 1 1 calc R
H13B H 0.4818 0.1861 -0.0628 0.017 Uiso 1 1 calc R
C3 C 0.1387(2) 0.38796(15) 0.06320(18) 0.0157(4) Uani 1 1 d .
H3A H 0.1547 0.4309 0.0121 0.019 Uiso 1 1 calc R
C10 C 0.7762(2) 0.21751(16) 0.38968(18) 0.0189(4) Uani 1 1 d .
H10A H 0.8596 0.2391 0.4283 0.023 Uiso 1 1 calc R
C7 C 0.5105(2) 0.27953(14) 0.13700(17) 0.0144(4) Uani 1 1 d .
H7A H 0.4668 0.3348 0.1578 0.017 Uiso 1 1 calc R
H7B H 0.5742 0.3008 0.0965 0.017 Uiso 1 1 calc R
C9 C 0.7108(2) 0.26079(15) 0.29272(18) 0.0179(4) Uani 1 1 d .
H9A H 0.7511 0.3105 0.2647 0.021 Uiso 1 1 calc R
C16 C 0.2418(2) -0.03026(16) -0.17484(17) 0.0204(5) Uani 1 1 d .
H16A H 0.2245 -0.0554 -0.2448 0.024 Uiso 1 1 calc R
H1 H 0.116(3) 0.150(2) 0.280(2) 0.020(7) Uiso 1 1 d .
H3 H 0.156(3) -0.031(2) 0.124(3) 0.018(7) Uiso 1 1 d .
H2 H 0.461(3) 0.032(2) 0.373(2) 0.018(7) Uiso 1 1 d .

loop_
_atom_site_aniso_label
_atom_site_aniso_U_11
_atom_site_aniso_U_22
_atom_site_aniso_U_33
_atom_site_aniso_U_23
_atom_site_aniso_U_13
_atom_site_aniso_U_12
Cu1 0.0147(2) 0.0099(2) 0.0107(2) 0.00033(10) 0.00293(13) -0.00018(10)
Cl1 0.0172(3) 0.0119(3) 0.0135(3) 0.00037(16) 0.00466(18) -0.00381(17)
N2 0.0126(8) 0.0100(8) 0.0115(8) -0.0004(6) 0.0007(6) 0.0004(6)
N3 0.0128(8) 0.0102(8) 0.0112(8) -0.0007(6) 0.0035(6) 0.0002(6)
O1 0.0157(7) 0.0162(8) 0.0167(7) 0.0006(6) 0.0059(6) 0.0008(6)
O2 0.0164(8) 0.0237(8) 0.0206(8) 0.0126(6) 0.0012(6) -0.0034(6)
O3 0.0215(8) 0.0155(8) 0.0144(8) -0.0020(6) 0.0017(6) -0.0044(6)
N4 0.0148(8) 0.0104(8) 0.0108(8) -0.0002(6) 0.0008(6) 0.0037(6)
N1 0.0151(8) 0.0089(8) 0.0110(8) 0.0019(6) 0.0030(6) 0.0034(6)
C8 0.0156(10) 0.0090(9) 0.0142(10) -0.0015(7) 0.0066(8) 0.0010(7)
C17 0.0194(10) 0.0141(10) 0.0181(11) -0.0040(8) -0.0026(8) 0.0029(8)
C18 0.0168(10) 0.0104(10) 0.0146(10) -0.0001(7) -0.0002(8) 0.0043(8)
C11 0.0170(10) 0.0184(10) 0.0109(9) -0.0010(8) 0.0021(8) 0.0035(8)
C5 0.0105(9) 0.0193(11) 0.0207(11) -0.0037(9) 0.0030(8) 0.0017(8)
C14 0.0168(10) 0.0120(9) 0.0124(9) 0.0018(8) 0.0028(8) 0.0074(8)
C1 0.0192(10) 0.0125(10) 0.0123(10) 0.0042(8) 0.0033(8) 0.0051(8)
C6 0.0107(9) 0.0140(10) 0.0123(9) -0.0024(7) -0.0004(7) -0.0030(7)
C12 0.0165(10) 0.0127(10) 0.0119(10) 0.0009(7) 0.0063(8) 0.0017(8)
C2 0.0140(9) 0.0128(10) 0.0112(9) -0.0003(7) -0.0002(7) 0.0008(7)
C4 0.0132(9) 0.0142(10) 0.0213(11) -0.0021(8) -0.0009(8) 0.0045(8)
C15 0.0229(11) 0.0188(11) 0.0124(10) 0.0023(8) 0.0051(8) 0.0086(9)
C13 0.0176(10) 0.0150(10) 0.0126(9) 0.0021(8) 0.0068(8) 0.0034(8)
C3 0.0165(10) 0.0121(10) 0.0164(10) 0.0016(8) -0.0002(8) 0.0016(8)
C10 0.0153(10) 0.0184(11) 0.0213(11) -0.0054(8) 0.0009(8) -0.0022(8)
C7 0.0181(10) 0.0094(9) 0.0167(10) 0.0026(8) 0.0064(8) -0.0012(7)
C9 0.0196(10) 0.0129(10) 0.0218(11) -0.0013(8) 0.0066(9) -0.0046(8)
C16 0.0261(11) 0.0206(11) 0.0114(10) -0.0040(8) -0.0014(8) 0.0107(9)

loop_
_atom_type_symbol
_atom_type_description
_atom_type_scat_dispersion_real
_atom_type_scat_dispersion_imag
_atom_type_scat_source
C C 0.0181 0.0091 'International Tables Vol C Tables 4.2.6.8 and 6.1.1.4'
H H 0.0000 0.0000 'International Tables Vol C Tables 4.2.6.8 and 6.1.1.4'
N N 0.0311 0.0180 'International Tables Vol C Tables 4.2.6.8 and 6.1.1.4'
O O 0.0492 0.0322 'International Tables Vol C Tables 4.2.6.8 and 6.1.1.4'
Cl Cl 0.3639 0.7018 'International Tables Vol C Tables 4.2.6.8 and 6.1.1.4'
Cu Cu -1.9646 0.5888 'International Tables Vol C Tables 4.2.6.8 and 6.1.1.4'

loop_
_geom_angle_atom_site_label_1
_geom_angle_atom_site_label_2
_geom_angle_atom_site_label_3
_geom_angle
N4 Cu1 N3 122.16(6)
N4 Cu1 N2 107.86(6)
N3 Cu1 N2 116.51(6)
N4 Cu1 N1 77.51(6)
N3 Cu1 N1 77.66(6)
N2 Cu1 N1 77.80(6)
N4 Cu1 Cl1 102.00(5)
N3 Cu1 Cl1 102.07(5)
N2 Cu1 Cl1 103.04(5)
N1 Cu1 Cl1 179.14(4)
C6 N2 C2 117.39(17)
C6 N2 Cu1 127.18(14)
C2 N2 Cu1 114.57(13)
C12 N3 C8 116.88(17)
C12 N3 Cu1 127.71(14)
C8 N3 Cu1 115.40(13)
C18 N4 C14 118.03(17)
C18 N4 Cu1 126.45(14)
C14 N4 Cu1 114.55(13)
C7 N1 C1 113.00(16)
C7 N1 C13 114.96(16)
C1 N1 C13 113.11(15)
C7 N1 Cu1 106.10(12)
C1 N1 Cu1 105.55(12)
C13 N1 Cu1 102.83(12)
N3 C8 C9 122.84(19)
N3 C8 C7 117.59(18)
C9 C8 C7 119.53(18)
C16 C17 C18 118.1(2)
N4 C18 O3 119.51(18)
N4 C18 C17 123.2(2)
O3 C18 C17 117.28(19)
C10 C11 C12 118.3(2)
C4 C5 C6 118.29(19)
N4 C14 C15 122.2(2)
N4 C14 C13 116.01(17)
C15 C14 C13 121.76(19)
N1 C1 C2 110.97(16)
N2 C6 O1 119.15(18)
N2 C6 C5 123.32(19)
O1 C6 C5 117.53(18)
O2 C12 N3 119.50(19)
O2 C12 C11 116.85(19)
N3 C12 C11 123.63(19)
N2 C2 C3 122.71(19)
N2 C2 C1 116.69(17)
C3 C2 C1 120.53(19)
C5 C4 C3 119.38(19)
C14 C15 C16 118.8(2)
N1 C13 C14 109.87(16)
C2 C3 C4 118.9(2)
C11 C10 C9 119.0(2)
N1 C7 C8 112.94(16)
C8 C9 C10 119.3(2)
C17 C16 C15 119.7(2)

loop_
_geom_bond_atom_site_label_1
_geom_bond_atom_site_label_2
_geom_bond_distance
Cu1 N4 2.1190(17)
Cu1 N3 2.1266(17)
Cu1 N2 2.1467(17)
Cu1 N1 2.2825(17)
Cu1 Cl1 2.5661(5)
N2 C6 1.335(3)
N2 C2 1.358(3)
N3 C12 1.340(3)
N3 C8 1.359(3)
O1 C6 1.344(3)
O2 C12 1.334(3)
O3 C18 1.335(3)
N4 C18 1.332(3)
N4 C14 1.361(3)
N1 C7 1.455(3)
N1 C1 1.458(3)
N1 C13 1.461(3)
C8 C9 1.378(3)
C8 C7 1.512(3)
C17 C16 1.371(3)
C17 C18 1.403(3)
C11 C10 1.374(3)
C11 C12 1.402(3)
C5 C4 1.372(3)
C5 C6 1.400(3)
C14 C15 1.380(3)
C14 C13 1.514(3)
C1 C2 1.512(3)
C2 C3 1.379(3)
C4 C3 1.390(3)
C15 C16 1.397(3)
C10 C9 1.392(3)
